data_7027738
loop_
_publ_author_name
'Hemmert, Catherine'
'Renz, Michael'
'Gornitzka, Heinz'
'Meunier, Bernard'

_publ_section_title
;
 Synthesis, characterization and crystal structures of copper(II)
 complexes containing multidentate polypyridine ligands&#x200A;&#x2020;
;
_journal_issue 22
_journal_name_full 'Journal of the Chemical Society, Dalton Transactions'
_journal_page_first 3989
_journal_paper_doi 10.1039/a906118e
_journal_year 1999
_chemical_formula_sum 'C23 H19 Cl2 Cu N5 O'
_chemical_formula_weight 515.87
_chemical_name_systematic
; 
 ? 
;
_space_group_IT_number 14
_symmetry_cell_setting monoclinic
_symmetry_space_group_name_Hall '-P 2yn'
_symmetry_space_group_name_H-M 'P 1 21/n 1'
_atom_sites_solution_hydrogens geom
_atom_sites_solution_primary direct
_atom_sites_solution_secondary difmap
_audit_creation_method SHELXL-97
_cell_angle_alpha 90.00
_cell_angle_beta 90.61(2)
_cell_angle_gamma 90.00
_cell_formula_units_Z 4
_cell_length_a 8.1840(10)
_cell_length_b 17.278(2)
_cell_length_c 15.242(2)
_cell_measurement_reflns_used 5000
_cell_measurement_temperature 173(2)
_cell_measurement_theta_max 24.3
_cell_measurement_theta_min 1.8
_cell_volume 2155.1(5)
_computing_cell_refinement STOE-IPDS
_computing_data_collection STOE-IPDS
_computing_data_reduction STOE-IPDS
_computing_molecular_graphics 'ZORTEP (Zsolnai, 1998)'
_computing_publication_material 'SHELXL-97 (Sheldrick, 1997)'
_computing_structure_refinement 'SHELXL-97 (Sheldrick, 1997)'
_computing_structure_solution 'SHELXS-97 (Sheldrick, 1990)'
_diffrn_ambient_temperature 173(2)
_diffrn_measured_fraction_theta_full 0.969
_diffrn_measured_fraction_theta_max 0.969
_diffrn_measurement_device_type STOE-IPDS
_diffrn_measurement_method phi-rotation
_diffrn_radiation_monochromator graphite
_diffrn_radiation_source 'fine-focus sealed tube'
_diffrn_radiation_type MoK\a
_diffrn_radiation_wavelength 0.71073
_diffrn_reflns_av_R_equivalents 0.1030
_diffrn_reflns_av_sigmaI/netI 0.0942
_diffrn_reflns_limit_h_max 9
_diffrn_reflns_limit_h_min -9
_diffrn_reflns_limit_k_max 19
_diffrn_reflns_limit_k_min -19
_diffrn_reflns_limit_l_max 17
_diffrn_reflns_limit_l_min -17
_diffrn_reflns_number 17548
_diffrn_reflns_theta_full 23.25
_diffrn_reflns_theta_max 23.25
_diffrn_reflns_theta_min 1.78
_exptl_absorpt_coefficient_mu 1.289
_exptl_absorpt_correction_T_max 0.8242
_exptl_absorpt_correction_T_min 0.6658
_exptl_absorpt_correction_type numerical
_exptl_crystal_colour green
_exptl_crystal_density_diffrn 1.590
_exptl_crystal_density_method 'not measured'
_exptl_crystal_description needle
_exptl_crystal_F_000 1052
_exptl_crystal_size_max 0.8
_exptl_crystal_size_mid 0.2
_exptl_crystal_size_min 0.1
_refine_diff_density_max 0.293
_refine_diff_density_min -0.595
_refine_diff_density_rms 0.068
_refine_ls_extinction_method none
_refine_ls_goodness_of_fit_ref 0.806
_refine_ls_hydrogen_treatment mixed
_refine_ls_matrix_type full
_refine_ls_number_parameters 290
_refine_ls_number_reflns 3003
_refine_ls_number_restraints 0
_refine_ls_restrained_S_all 0.806
_refine_ls_R_factor_all 0.0676
_refine_ls_R_factor_gt 0.0387
_refine_ls_shift/su_max 0.001
_refine_ls_shift/su_mean 0.000
_refine_ls_structure_factor_coef Fsqd
_refine_ls_weighting_details 'w=1/[\s^2^(Fo^2^)+(0.0357P)^2^+0.0000P] where P=(Fo^2^+2Fc^2^)/3'
_refine_ls_weighting_scheme calc
_refine_ls_wR_factor_gt 0.0762
_refine_ls_wR_factor_ref 0.0813
_reflns_number_gt 1882
_reflns_number_total 3003
_reflns_threshold_expression >2sigma(I)
_cod_data_source_file 906118esup1.cif
_cod_data_source_block 5
_cod_depositor_comments
;
The following automatic conversions were performed:

'_refine_ls_weighting_scheme' value 'calc
w=1/[\s^2^(Fo^2^)+(0.0357P)^2^+0.0000P] where P=(Fo^2^+2Fc^2^)/3' was
changed to 'calc'. New tag '_refine_ls_weighting_details' was
created. The value of the new tag was set to
'w=1/[\s^2^(Fo^2^)+(0.0357P)^2^+0.0000P] where P=(Fo^2^+2Fc^2^)/3'.

Automatic conversion script
Id: cif_fix_values 3143 2015-03-26 13:38:13Z robertas 
;
_cod_original_sg_symbol_H-M P2(1)/n
_cod_database_code 7027738

loop_
_symmetry_equiv_pos_as_xyz
'x, y, z'
'x+1/2, -y+1/2, z+1/2'
'-x, -y, -z'
'-x-1/2, y-1/2, -z-1/2'

loop_
_atom_site_label
_atom_site_type_symbol
_atom_site_fract_x
_atom_site_fract_y
_atom_site_fract_z
_atom_site_U_iso_or_equiv
_atom_site_adp_type
_atom_site_occupancy
_atom_site_calc_flag
_atom_site_refinement_flags
Cu1 Cu 0.23816(8) 0.32124(3) 0.53236(4) 0.02700(17) Uani 1 d .
Cl1 Cl 0.11141(16) 0.19555(7) 0.51330(9) 0.0401(4) Uani 1 d .
Cl2 Cl 0.34233(18) 0.34666(8) 0.39873(8) 0.0441(4) Uani 1 d .
N1 N 0.0295(5) 0.3805(2) 0.5148(2) 0.0268(10) Uani 1 d .
C1 C -0.0522(7) 0.3937(3) 0.4397(3) 0.0349(12) Uani 1 d .
H1 H -0.0031 0.3795 0.3858 0.042 Uiso 1 calc R
C2 C -0.2063(7) 0.4275(3) 0.4378(4) 0.0393(14) Uani 1 d .
H2 H -0.2609 0.4369 0.3835 0.047 Uiso 1 calc R
C3 C -0.2779(7) 0.4472(3) 0.5151(4) 0.0442(15) Uani 1 d .
H3 H -0.3843 0.4691 0.5152 0.053 Uiso 1 calc R
C4 C -0.1945(6) 0.4350(3) 0.5938(3) 0.0362(13) Uani 1 d .
H4 H -0.2427 0.4486 0.6481 0.043 Uiso 1 calc R
C5 C -0.0413(6) 0.4030(2) 0.5915(3) 0.0241(11) Uani 1 d .
C6 C 0.0586(6) 0.3881(3) 0.6697(3) 0.0263(11) Uani 1 d .
C7 C 0.0064(6) 0.4246(3) 0.7545(3) 0.0276(12) Uani 1 d .
C8 C -0.0643(6) 0.3824(3) 0.8218(3) 0.0317(12) Uani 1 d .
H8 H -0.0754 0.3278 0.8186 0.038 Uiso 1 calc R
C9 C -0.1176(7) 0.4236(3) 0.8937(3) 0.0407(14) Uani 1 d .
H9 H -0.1702 0.3976 0.9405 0.049 Uiso 1 calc R
C10 C -0.0944(7) 0.5017(3) 0.8972(3) 0.0451(15) Uani 1 d .
H10 H -0.1301 0.5306 0.9464 0.054 Uiso 1 calc R
C11 C -0.0181(7) 0.5382(3) 0.8279(3) 0.0410(15) Uani 1 d .
H11 H 0.0020 0.5922 0.8320 0.049 Uiso 1 calc R
N2 N 0.0286(5) 0.5009(2) 0.7553(3) 0.0358(11) Uani 1 d .
N3 N 0.4452(5) 0.2859(2) 0.5902(2) 0.0282(10) Uani 1 d .
C12 C 0.5741(6) 0.2540(3) 0.5476(3) 0.0358(13) Uani 1 d .
H12 H 0.5702 0.2509 0.4854 0.043 Uiso 1 calc R
C13 C 0.7104(7) 0.2259(3) 0.5914(4) 0.0401(14) Uani 1 d .
H13 H 0.7987 0.2042 0.5597 0.048 Uiso 1 calc R
C14 C 0.7164(6) 0.2297(3) 0.6821(4) 0.0367(13) Uani 1 d .
H14 H 0.8079 0.2099 0.7136 0.044 Uiso 1 calc R
C15 C 0.5879(6) 0.2626(3) 0.7258(3) 0.0303(12) Uani 1 d .
H15 H 0.5900 0.2662 0.7880 0.036 Uiso 1 calc R
C16 C 0.4561(6) 0.2904(3) 0.6785(3) 0.0268(11) Uani 1 d .
C17 C 0.3109(5) 0.3287(3) 0.7250(3) 0.0263(11) Uani 1 d .
C18 C 0.3707(6) 0.4009(3) 0.7736(3) 0.0256(11) Uani 1 d .
C19 C 0.3467(7) 0.4125(3) 0.8630(3) 0.0360(13) Uani 1 d .
H19 H 0.2982 0.3737 0.8983 0.043 Uiso 1 calc R
C20 C 0.3956(7) 0.4823(3) 0.8984(3) 0.0416(14) Uani 1 d .
H20 H 0.3764 0.4935 0.9584 0.050 Uiso 1 calc R
C21 C 0.4727(7) 0.5354(3) 0.8457(3) 0.0397(14) Uani 1 d .
H21 H 0.5084 0.5836 0.8688 0.048 Uiso 1 calc R
C22 C 0.4970(7) 0.5170(3) 0.7589(3) 0.0373(13) Uani 1 d .
H22 H 0.5530 0.5534 0.7236 0.045 Uiso 1 calc R
N4 N 0.4471(5) 0.4514(2) 0.7212(3) 0.0320(10) Uani 1 d .
N5 N 0.1909(5) 0.3485(2) 0.6561(2) 0.0262(10) Uani 1 d .
O1 O 0.2447(4) 0.27826(17) 0.78873(19) 0.0300(8) Uani 1 d .
C23 C 0.1949(7) 0.2034(3) 0.7552(3) 0.0385(14) Uani 1 d .
H23A H 0.1438 0.2097 0.6972 0.058 Uiso 1 calc R
H23B H 0.1165 0.1799 0.7954 0.058 Uiso 1 calc R
H23C H 0.2909 0.1698 0.7504 0.058 Uiso 1 calc R

loop_
_atom_site_aniso_label
_atom_site_aniso_U_11
_atom_site_aniso_U_22
_atom_site_aniso_U_33
_atom_site_aniso_U_23
_atom_site_aniso_U_13
_atom_site_aniso_U_12
Cu1 0.0272(4) 0.0340(3) 0.0199(3) 0.0004(3) 0.0061(2) 0.0034(3)
Cl1 0.0329(8) 0.0386(8) 0.0490(8) -0.0064(6) 0.0108(6) -0.0010(6)
Cl2 0.0430(9) 0.0616(9) 0.0281(7) 0.0074(6) 0.0131(7) 0.0052(7)
N1 0.031(3) 0.025(2) 0.024(2) -0.0010(16) 0.004(2) -0.0004(18)
C1 0.034(4) 0.045(3) 0.026(3) 0.002(2) -0.006(2) 0.001(3)
C2 0.045(4) 0.037(3) 0.036(3) 0.000(2) -0.014(3) 0.005(3)
C3 0.037(4) 0.045(3) 0.051(4) -0.001(3) -0.008(3) 0.012(3)
C4 0.029(3) 0.046(3) 0.034(3) -0.005(2) 0.005(3) 0.004(2)
C5 0.019(3) 0.027(3) 0.026(3) -0.002(2) 0.002(2) 0.002(2)
C6 0.028(3) 0.025(2) 0.026(3) 0.003(2) 0.007(2) -0.001(2)
C7 0.023(3) 0.032(3) 0.028(3) -0.002(2) 0.007(2) 0.002(2)
C8 0.025(3) 0.036(3) 0.034(3) 0.000(2) 0.004(2) -0.003(2)
C9 0.036(4) 0.058(4) 0.029(3) -0.002(3) 0.011(3) -0.003(3)
C10 0.055(4) 0.052(4) 0.029(3) -0.011(3) 0.015(3) 0.000(3)
C11 0.054(4) 0.033(3) 0.036(3) -0.006(2) 0.014(3) 0.003(3)
N2 0.039(3) 0.035(3) 0.034(2) 0.0026(19) 0.012(2) 0.005(2)
N3 0.026(3) 0.028(2) 0.030(2) 0.0044(17) 0.0049(19) 0.0026(18)
C12 0.032(3) 0.038(3) 0.038(3) 0.000(2) 0.014(3) 0.000(2)
C13 0.026(3) 0.033(3) 0.061(4) -0.003(3) 0.010(3) 0.004(2)
C14 0.027(3) 0.031(3) 0.052(3) -0.003(2) 0.002(3) 0.004(2)
C15 0.024(3) 0.032(3) 0.035(3) -0.001(2) -0.005(2) -0.001(2)
C16 0.025(3) 0.026(3) 0.029(3) 0.002(2) 0.000(2) -0.003(2)
C17 0.022(3) 0.034(3) 0.022(2) 0.003(2) 0.004(2) 0.003(2)
C18 0.022(3) 0.033(3) 0.021(2) 0.001(2) -0.002(2) 0.007(2)
C19 0.040(4) 0.046(3) 0.022(3) -0.001(2) 0.005(2) -0.002(3)
C20 0.038(4) 0.056(4) 0.030(3) -0.012(3) 0.002(3) 0.002(3)
C21 0.038(4) 0.039(3) 0.042(3) -0.008(3) -0.002(3) -0.003(3)
C22 0.046(4) 0.031(3) 0.035(3) -0.001(2) 0.006(3) 0.002(3)
N4 0.035(3) 0.031(2) 0.031(2) 0.0017(19) 0.009(2) 0.000(2)
N5 0.025(3) 0.031(2) 0.023(2) 0.0043(16) 0.0023(19) 0.0006(18)
O1 0.034(2) 0.0322(18) 0.0242(17) 0.0075(14) 0.0055(16) -0.0035(16)
C23 0.042(4) 0.034(3) 0.040(3) 0.003(2) 0.005(3) -0.005(2)

loop_
_atom_type_symbol
_atom_type_description
_atom_type_scat_dispersion_real
_atom_type_scat_dispersion_imag
_atom_type_scat_source
C C 0.0033 0.0016 'International Tables Vol C Tables 4.2.6.8 and 6.1.1.4'
H H 0.0000 0.0000 'International Tables Vol C Tables 4.2.6.8 and 6.1.1.4'
N N 0.0061 0.0033 'International Tables Vol C Tables 4.2.6.8 and 6.1.1.4'
O O 0.0106 0.0060 'International Tables Vol C Tables 4.2.6.8 and 6.1.1.4'
Cl Cl 0.1484 0.1585 'International Tables Vol C Tables 4.2.6.8 and 6.1.1.4'
Cu Cu 0.3201 1.2651 'International Tables Vol C Tables 4.2.6.8 and 6.1.1.4'

loop_
_geom_angle_atom_site_label_1
_geom_angle_atom_site_label_2
_geom_angle_atom_site_label_3
_geom_angle
N5 Cu1 N3 79.99(16)
N5 Cu1 N1 80.32(16)
N3 Cu1 N1 158.70(15)
N5 Cu1 Cl2 152.77(11)
N3 Cu1 Cl2 97.51(11)
N1 Cu1 Cl2 96.28(11)
N5 Cu1 Cl1 103.82(11)
N3 Cu1 Cl1 98.00(11)
N1 Cu1 Cl1 94.50(11)
Cl2 Cu1 Cl1 103.37(5)
C1 N1 C5 118.0(4)
C1 N1 Cu1 128.1(3)
C5 N1 Cu1 113.5(3)
N1 C1 C2 122.3(5)
C3 C2 C1 119.0(5)
C2 C3 C4 119.8(5)
C5 C4 C3 118.7(5)
N1 C5 C4 122.2(4)
N1 C5 C6 114.1(4)
C4 C5 C6 123.6(4)
N5 C6 C5 115.1(4)
N5 C6 C7 127.0(5)
C5 C6 C7 117.8(4)
N2 C7 C8 124.7(4)
N2 C7 C6 112.6(4)
C8 C7 C6 122.7(4)
C9 C8 C7 117.0(5)
C10 C9 C8 119.8(5)
C9 C10 C11 119.0(5)
N2 C11 C10 123.0(5)
C7 N2 C11 116.4(4)
C16 N3 C12 117.1(4)
C16 N3 Cu1 118.0(3)
C12 N3 Cu1 124.9(4)
N3 C12 C13 122.5(5)
C12 C13 C14 119.0(5)
C15 C14 C13 119.1(5)
C14 C15 C16 119.3(5)
N3 C16 C15 123.0(4)
N3 C16 C17 116.1(4)
C15 C16 C17 120.8(4)
O1 C17 N5 112.0(4)
O1 C17 C18 107.0(3)
N5 C17 C18 111.3(4)
O1 C17 C16 110.8(4)
N5 C17 C16 106.5(3)
C18 C17 C16 109.2(4)
N4 C18 C19 124.0(5)
N4 C18 C17 113.1(4)
C19 C18 C17 122.9(4)
C20 C19 C18 117.7(5)
C21 C20 C19 119.2(5)
C20 C21 C22 118.6(5)
N4 C22 C21 124.3(5)
C22 N4 C18 116.0(4)
C6 N5 C17 124.2(4)
C6 N5 Cu1 116.5(3)
C17 N5 Cu1 119.2(3)
C17 O1 C23 114.5(3)

loop_
_geom_bond_atom_site_label_1
_geom_bond_atom_site_label_2
_geom_bond_distance
Cu1 N5 1.987(4)
Cu1 N3 1.997(4)
Cu1 N1 2.006(4)
Cu1 Cl2 2.2594(14)
Cu1 Cl1 2.4229(14)
N1 C1 1.340(6)
N1 C5 1.366(5)
C1 C2 1.390(7)
C2 C3 1.365(7)
C3 C4 1.388(8)
C4 C5 1.372(7)
C5 C6 1.461(7)
C6 N5 1.299(6)
C6 C7 1.504(6)
C7 N2 1.331(6)
C7 C8 1.390(6)
C8 C9 1.380(7)
C9 C10 1.363(7)
C10 C11 1.385(7)
C11 N2 1.340(6)
N3 C16 1.350(6)
N3 C12 1.362(6)
C12 C13 1.382(8)
C13 C14 1.385(7)
C14 C15 1.374(7)
C15 C16 1.378(7)
C16 C17 1.539(6)
C17 O1 1.417(5)
C17 N5 1.470(6)
C17 C18 1.530(7)
C18 N4 1.341(6)
C18 C19 1.393(6)
C19 C20 1.378(7)
C20 C21 1.376(7)
C21 C22 1.377(7)
C22 N4 1.332(6)
O1 C23 1.448(5)
